data_1550462
loop_
_publ_author_name
'Lee, Jae Myoung'
'Kim, Sung Baek'
'Sim, Wonbo'
'Lee, Jai Young'

_publ_section_title
;
 25,27-(3,6,9-Trioxaundecane-1,11-dioxy)-26,28-[3-(4-tricyanoethylene)phenyl]-3-aza-pentane-1,5-dioxy)calix[4]arene
 dichloromethane monosolvate
;
_journal_issue 1
_journal_name_full IUCrData
_journal_page_first x190026
_journal_paper_doi 10.1107/S2414314619000269
_journal_volume 4
_journal_year 2019
_chemical_formula_sum 'C52 H50 Cl2 N4 O7'
_chemical_formula_weight 913.86
_space_group_crystal_system monoclinic
_space_group_IT_number 14
_space_group_name_Hall '-P 2yn'
_space_group_name_H-M_alt 'P 1 21/n 1'
_symmetry_space_group_name_Hall '-P 2yn'
_symmetry_space_group_name_H-M 'P 1 21/n 1'
_atom_sites_solution_hydrogens geom
_audit_creation_method SHELXL-2018/1
_cell_angle_alpha 90
_cell_angle_beta 92.999(5)
_cell_angle_gamma 90
_cell_formula_units_Z 4
_cell_length_a 13.702(3)
_cell_length_b 11.349(2)
_cell_length_c 28.538(6)
_cell_measurement_reflns_used 5252
_cell_measurement_temperature 200(2)
_cell_measurement_theta_max 23.10
_cell_measurement_theta_min 2.29
_cell_volume 4431.7(16)
_computing_cell_refinement
;
SMART and SAINT (Bruker, 2000)
;
_computing_data_collection
;
SMART (Bruker, 2000)
;
_computing_data_reduction
;
SAINT (Bruker, 2000)
;
_computing_molecular_graphics
;
Mercury (Macrae <i>et al.</i>, 2008)
;
_computing_publication_material
;
<i>SHELXL2018/1</i> (Sheldrick, 2015) and  publCIF (Westrip
2010)
;
_computing_structure_refinement
;
<i>SHELXL2018/1</i> (Sheldrick, 2015)
;
_computing_structure_solution
;
SHELXS97 (Sheldrick, 2008)
;
_diffrn_ambient_temperature 200(2)
_diffrn_measured_fraction_theta_full 1.000
_diffrn_measured_fraction_theta_max 0.997
_diffrn_measurement_device_type 'Bruker CCD area detector'
_diffrn_measurement_method 'phi and omega scans'
_diffrn_radiation_type MoK\a
_diffrn_radiation_wavelength 0.71073
_diffrn_reflns_av_R_equivalents 0.0865
_diffrn_reflns_av_unetI/netI 0.1342
_diffrn_reflns_limit_h_max 17
_diffrn_reflns_limit_h_min -18
_diffrn_reflns_limit_k_max 15
_diffrn_reflns_limit_k_min -14
_diffrn_reflns_limit_l_max 38
_diffrn_reflns_limit_l_min -33
_diffrn_reflns_number 32433
_diffrn_reflns_theta_full 25.242
_diffrn_reflns_theta_max 28.333
_diffrn_reflns_theta_min 1.617
_exptl_absorpt_coefficient_mu 0.207
_exptl_absorpt_correction_type none
_exptl_crystal_colour brown
_exptl_crystal_density_diffrn 1.370
_exptl_crystal_density_method 'not measured'
_exptl_crystal_description rod
_exptl_crystal_F_000 1920
_exptl_crystal_size_max 0.47
_exptl_crystal_size_mid 0.19
_exptl_crystal_size_min 0.17
_refine_diff_density_max 0.766
_refine_diff_density_min -0.762
_refine_ls_extinction_method none
_refine_ls_goodness_of_fit_ref 0.880
_refine_ls_hydrogen_treatment constr
_refine_ls_matrix_type full
_refine_ls_number_parameters 586
_refine_ls_number_reflns 11032
_refine_ls_number_restraints 0
_refine_ls_restrained_S_all 0.880
_refine_ls_R_factor_all 0.1665
_refine_ls_R_factor_gt 0.0613
_refine_ls_shift/su_max 0.003
_refine_ls_shift/su_mean 0.000
_refine_ls_structure_factor_coef Fsqd
_refine_ls_weighting_details 'w=1/[\s^2^(Fo^2^)+(0.0639P)^2^] where P=(Fo^2^+2Fc^2^)/3'
_refine_ls_weighting_scheme calc
_refine_ls_wR_factor_gt 0.1261
_refine_ls_wR_factor_ref 0.1754
_reflns_number_gt 4410
_reflns_number_total 11032
_reflns_threshold_expression 'I > 2\s(I)'
_cod_data_source_file sj4200sup1.cif
_cod_data_source_block I
_cod_original_cell_volume 4431.4(15)
_cod_database_code 1550462
_shelx_space_group_comment
;
The symmetry employed for this shelxl refinement is uniquely defined
by the following loop, which should always be used as a source of
symmetry information in preference to the above space-group names.
They are only intended as comments.
;
_shelx_estimated_absorpt_t_min 0.909
_shelx_estimated_absorpt_t_max 0.966

loop_
_space_group_symop_operation_xyz
'x, y, z'
'-x+1/2, y+1/2, -z+1/2'
'-x, -y, -z'
'x-1/2, -y-1/2, z-1/2'

loop_
_atom_site_type_symbol
_atom_site_label
_atom_site_fract_x
_atom_site_fract_y
_atom_site_fract_z
_atom_site_U_iso_or_equiv
_atom_site_adp_type
_atom_site_calc_flag
_atom_site_occupancy
O O1 0.48433(15) 0.88386(18) 0.59186(7) 0.0361(5) Uani d 1
C C1 0.4540(3) 1.0024(3) 0.59431(17) 0.0658(12) Uani d 1
H H1A 0.473168 1.044717 0.565901 0.079 Uiso calc 1
H H1B 0.487356 1.040464 0.621933 0.079 Uiso calc 1
C C2 0.3478(2) 1.0116(3) 0.59798(13) 0.0465(9) Uani d 1
H H2A 0.313920 0.993538 0.567324 0.056 Uiso calc 1
H H2B 0.325545 0.954656 0.621429 0.056 Uiso calc 1
O O2 0.32579(15) 1.1271(2) 0.61171(8) 0.0440(6) Uani d 1
C C3 0.2253(2) 1.1481(3) 0.61839(12) 0.0490(10) Uani d 1
H H3A 0.186147 1.082751 0.604179 0.059 Uiso calc 1
H H3B 0.205065 1.221792 0.602063 0.059 Uiso calc 1
C C4 0.2046(3) 1.1583(3) 0.66927(13) 0.0525(10) Uani d 1
H H4A 0.249526 1.217130 0.684260 0.063 Uiso calc 1
H H4B 0.137001 1.187194 0.671953 0.063 Uiso calc 1
O O3 0.21570(16) 1.0492(2) 0.69382(8) 0.0459(6) Uani d 1
C C5 0.3041(2) 1.0355(3) 0.72114(12) 0.0445(9) Uani d 1
H H5A 0.314182 1.103893 0.742378 0.053 Uiso calc 1
H H5B 0.359717 1.031509 0.700428 0.053 Uiso calc 1
C C6 0.2991(3) 0.9252(3) 0.74911(12) 0.0446(9) Uani d 1
H H6A 0.360848 0.916718 0.768412 0.054 Uiso calc 1
H H6B 0.245433 0.932876 0.770841 0.054 Uiso calc 1
O O4 0.28367(15) 0.8206(2) 0.72218(8) 0.0449(6) Uani d 1
C C7 0.3642(2) 0.7856(3) 0.69579(12) 0.0380(8) Uani d 1
H H7A 0.418948 0.841749 0.701204 0.046 Uiso calc 1
H H7B 0.344795 0.785831 0.661891 0.046 Uiso calc 1
C C8 0.3964(2) 0.6637(3) 0.71071(11) 0.0345(8) Uani d 1
H H8A 0.422500 0.663818 0.743731 0.041 Uiso calc 1
H H8B 0.341166 0.607599 0.707593 0.041 Uiso calc 1
O O5 0.47082(14) 0.63263(17) 0.67990(7) 0.0305(5) Uani d 1
C C9 0.5168(2) 0.5262(3) 0.68895(11) 0.0301(7) Uani d 1
C C10 0.5995(2) 0.5230(3) 0.71971(11) 0.0323(7) Uani d 1
C C11 0.6485(2) 0.4168(3) 0.72554(12) 0.0402(8) Uani d 1
H H11 0.704841 0.412996 0.746347 0.048 Uiso calc 1
C C12 0.6175(3) 0.3167(3) 0.70188(13) 0.0477(9) Uani d 1
H H12 0.652466 0.244907 0.706233 0.057 Uiso calc 1
C C13 0.5350(3) 0.3215(3) 0.67164(12) 0.0452(9) Uani d 1
H H13 0.513104 0.252020 0.655775 0.054 Uiso calc 1
C C14 0.4838(2) 0.4258(3) 0.66415(11) 0.0352(8) Uani d 1
C C15 0.3929(2) 0.4231(3) 0.63127(12) 0.0428(9) Uani d 1
H H15A 0.400438 0.357074 0.609100 0.051 Uiso calc 1
H H15B 0.336773 0.403617 0.650334 0.051 Uiso calc 1
C C16 0.3653(2) 0.5309(3) 0.60265(11) 0.0364(8) Uani d 1
C C17 0.2755(2) 0.5848(3) 0.60848(12) 0.0448(9) Uani d 1
H H17 0.232445 0.553066 0.630289 0.054 Uiso calc 1
C C18 0.2481(2) 0.6841(3) 0.58281(13) 0.0484(10) Uani d 1
H H18 0.186598 0.720249 0.586805 0.058 Uiso calc 1
C C19 0.3106(2) 0.7296(3) 0.55168(12) 0.0444(9) Uani d 1
H H19 0.291156 0.797981 0.534397 0.053 Uiso calc 1
C C20 0.4012(2) 0.6802(3) 0.54421(11) 0.0376(8) Uani d 1
C C21 0.4262(2) 0.5775(3) 0.56946(11) 0.0344(8) Uani d 1
C C22 0.4635(2) 0.7392(3) 0.50822(12) 0.0458(9) Uani d 1
H H22A 0.481295 0.678155 0.485417 0.055 Uiso calc 1
H H22B 0.421683 0.797356 0.490817 0.055 Uiso calc 1
C C23 0.5566(2) 0.8016(3) 0.52496(11) 0.0374(8) Uani d 1
C C24 0.6381(3) 0.7916(3) 0.49817(12) 0.0451(9) Uani d 1
H H24 0.631938 0.751756 0.468884 0.054 Uiso calc 1
C C25 0.7273(3) 0.8375(3) 0.51283(13) 0.0501(10) Uani d 1
H H25 0.781211 0.832802 0.493324 0.060 Uiso calc 1
C C26 0.7373(2) 0.8907(3) 0.55636(12) 0.0462(9) Uani d 1
H H26 0.799809 0.918470 0.567360 0.055 Uiso calc 1
C C27 0.6584(2) 0.9045(3) 0.58440(11) 0.0381(8) Uani d 1
C C28 0.5666(2) 0.8654(3) 0.56683(11) 0.0344(8) Uani d 1
C C29 0.6756(2) 0.9639(3) 0.63151(11) 0.0425(9) Uani d 1
H H29A 0.647900 1.044262 0.628491 0.051 Uiso calc 1
H H29B 0.747179 0.973149 0.636870 0.051 Uiso calc 1
C C30 0.6379(2) 0.9109(3) 0.67575(11) 0.0332(8) Uani d 1
C C31 0.5974(2) 0.9863(3) 0.70836(12) 0.0383(8) Uani d 1
H H31 0.587314 1.066635 0.700125 0.046 Uiso calc 1
C C32 0.5719(2) 0.9489(3) 0.75157(12) 0.0390(8) Uani d 1
H H32 0.545425 1.002849 0.772989 0.047 Uiso calc 1
C C33 0.5848(2) 0.8328(3) 0.76368(11) 0.0354(8) Uani d 1
H H33 0.567962 0.806936 0.793866 0.042 Uiso calc 1
C C34 0.6221(2) 0.7523(3) 0.73269(10) 0.0297(7) Uani d 1
C C35 0.6484(2) 0.7930(3) 0.68874(10) 0.0297(7) Uani d 1
C C36 0.6384(2) 0.6270(3) 0.74840(11) 0.0355(8) Uani d 1
H H36A 0.611514 0.619968 0.779808 0.043 Uiso calc 1
H H36B 0.709973 0.615904 0.752866 0.043 Uiso calc 1
O O6 0.68096(14) 0.71007(18) 0.65733(7) 0.0341(5) Uani d 1
C C37 0.7835(2) 0.6905(3) 0.65861(12) 0.0388(8) Uani d 1
H H37A 0.811706 0.702400 0.690905 0.047 Uiso calc 1
H H37B 0.814652 0.747182 0.637656 0.047 Uiso calc 1
C C38 0.8027(2) 0.5656(3) 0.64274(10) 0.0362(8) Uani d 1
H H38A 0.873586 0.549893 0.647623 0.043 Uiso calc 1
H H38B 0.768337 0.511117 0.663383 0.043 Uiso calc 1
O O7 0.50936(15) 0.5116(2) 0.56247(8) 0.0423(6) Uani d 1
C C39 0.6018(2) 0.5671(3) 0.57037(12) 0.0411(9) Uani d 1
H H39A 0.597538 0.627658 0.595153 0.049 Uiso calc 1
H H39B 0.620390 0.606875 0.541266 0.049 Uiso calc 1
C C40 0.6792(2) 0.4773(3) 0.58519(12) 0.0382(8) Uani d 1
H H40A 0.660371 0.436594 0.614037 0.046 Uiso calc 1
H H40B 0.684668 0.417613 0.560179 0.046 Uiso calc 1
N N1 0.77344(16) 0.5368(2) 0.59395(9) 0.0319(6) Uani d 1
C C41 0.8290(2) 0.5708(3) 0.55829(11) 0.0326(7) Uani d 1
C C42 0.8062(2) 0.5400(3) 0.51092(11) 0.0376(8) Uani d 1
H H42 0.749996 0.493443 0.503321 0.045 Uiso calc 1
C C43 0.8635(2) 0.5758(3) 0.47610(11) 0.0393(8) Uani d 1
H H43 0.846697 0.552081 0.444783 0.047 Uiso calc 1
C C44 0.9465(2) 0.6468(3) 0.48481(11) 0.0393(8) Uani d 1
C C45 0.9705(2) 0.6758(3) 0.53215(12) 0.0411(9) Uani d 1
H H45 1.026732 0.722454 0.539582 0.049 Uiso calc 1
C C46 0.9146(2) 0.6382(3) 0.56743(11) 0.0375(8) Uani d 1
H H46 0.933765 0.657866 0.598942 0.045 Uiso calc 1
C C47 1.0029(2) 0.6855(3) 0.44635(13) 0.0470(10) Uani d 1
C C48 1.0719(3) 0.7676(4) 0.44522(15) 0.0581(11) Uani d 1
C C49 0.9802(3) 0.6254(3) 0.39965(14) 0.0459(9) Uani d 1
N N2 0.9600(2) 0.5804(3) 0.36530(11) 0.0574(9) Uani d 1
C C50 1.0944(3) 0.8462(4) 0.48242(14) 0.0537(10) Uani d 1
N N3 1.1150(3) 0.9158(4) 0.51017(14) 0.0789(12) Uani d 1
C C51 1.1282(3) 0.7804(4) 0.40333(15) 0.0605(11) Uani d 1
N N4 1.1761(3) 0.7938(3) 0.37277(12) 0.0722(11) Uani d 1
C C52 1.0527(3) 0.8561(4) 0.69144(15) 0.0664(12) Uani d 1
H H52A 1.024202 0.871798 0.721997 0.080 Uiso calc 1
H H52B 1.121211 0.884192 0.693487 0.080 Uiso calc 1
Cl Cl1 1.05144(7) 0.70456(9) 0.68090(4) 0.0666(3) Uani d 1
Cl Cl2 0.98752(10) 0.93430(12) 0.64778(6) 0.1190(6) Uani d 1

loop_
_atom_site_aniso_label
_atom_site_aniso_U_11
_atom_site_aniso_U_22
_atom_site_aniso_U_33
_atom_site_aniso_U_12
_atom_site_aniso_U_13
_atom_site_aniso_U_23
O1 0.0389(12) 0.0304(13) 0.0393(13) 0.0024(10) 0.0065(11) 0.0017(10)
C1 0.059(2) 0.034(2) 0.107(4) 0.012(2) 0.023(2) 0.008(2)
C2 0.051(2) 0.036(2) 0.053(2) 0.0064(18) 0.0088(18) 0.0013(18)
O2 0.0441(14) 0.0360(15) 0.0529(15) 0.0032(11) 0.0114(12) -0.0029(12)
C3 0.048(2) 0.049(2) 0.050(2) 0.0121(18) 0.0083(18) 0.0105(18)
C4 0.060(2) 0.043(2) 0.056(2) 0.0122(19) 0.018(2) 0.0102(19)
O3 0.0472(14) 0.0405(15) 0.0504(15) 0.0020(12) 0.0050(12) 0.0068(12)
C5 0.043(2) 0.036(2) 0.055(2) 0.0029(17) 0.0054(18) -0.0072(18)
C6 0.047(2) 0.044(2) 0.043(2) 0.0081(18) 0.0064(17) -0.0045(18)
O4 0.0344(12) 0.0363(14) 0.0645(16) 0.0021(11) 0.0087(12) -0.0066(12)
C7 0.0359(18) 0.033(2) 0.045(2) 0.0021(16) 0.0085(16) -0.0015(16)
C8 0.0313(17) 0.035(2) 0.0383(19) 0.0004(15) 0.0071(15) 0.0002(15)
O5 0.0333(11) 0.0270(12) 0.0316(12) 0.0018(10) 0.0050(10) 0.0020(10)
C9 0.0357(17) 0.0241(18) 0.0308(18) 0.0017(14) 0.0062(14) 0.0033(14)
C10 0.0354(17) 0.0306(19) 0.0314(18) -0.0011(15) 0.0058(15) 0.0020(15)
C11 0.0372(18) 0.034(2) 0.049(2) -0.0002(16) -0.0005(16) 0.0095(17)
C12 0.049(2) 0.026(2) 0.069(3) 0.0032(17) 0.002(2) 0.0021(18)
C13 0.054(2) 0.025(2) 0.058(2) -0.0033(17) 0.0061(19) -0.0042(17)
C14 0.0372(18) 0.0291(19) 0.040(2) -0.0022(15) 0.0049(15) 0.0002(15)
C15 0.045(2) 0.036(2) 0.047(2) -0.0108(17) 0.0041(17) -0.0040(17)
C16 0.0300(17) 0.038(2) 0.041(2) -0.0102(15) -0.0037(15) -0.0097(16)
C17 0.0307(18) 0.056(3) 0.047(2) -0.0125(18) 0.0012(16) -0.0120(19)
C18 0.0327(19) 0.051(3) 0.061(3) 0.0048(18) -0.0093(18) -0.018(2)
C19 0.0391(19) 0.043(2) 0.050(2) -0.0005(17) -0.0109(18) -0.0058(18)
C20 0.0364(18) 0.038(2) 0.037(2) -0.0023(16) -0.0076(15) -0.0061(16)
C21 0.0250(16) 0.038(2) 0.040(2) -0.0003(15) -0.0026(15) -0.0063(16)
C22 0.055(2) 0.045(2) 0.037(2) -0.0033(19) -0.0032(18) 0.0000(17)
C23 0.047(2) 0.035(2) 0.0304(19) 0.0063(17) 0.0048(16) 0.0053(15)
C24 0.067(2) 0.037(2) 0.032(2) 0.0070(19) 0.0072(18) 0.0041(16)
C25 0.047(2) 0.061(3) 0.044(2) 0.006(2) 0.0137(19) 0.017(2)
C26 0.041(2) 0.053(2) 0.045(2) -0.0009(18) 0.0030(18) 0.0147(19)
C27 0.0393(19) 0.035(2) 0.040(2) 0.0003(16) 0.0023(16) 0.0098(16)
C28 0.0378(18) 0.033(2) 0.0332(19) 0.0013(15) 0.0065(15) 0.0085(15)
C29 0.0427(19) 0.041(2) 0.044(2) -0.0087(17) -0.0025(17) 0.0061(17)
C30 0.0342(17) 0.0288(19) 0.0361(19) -0.0099(15) -0.0044(15) -0.0001(15)
C31 0.0405(19) 0.0255(19) 0.048(2) -0.0001(15) -0.0110(17) -0.0067(16)
C32 0.0406(19) 0.036(2) 0.040(2) 0.0020(16) -0.0028(16) -0.0128(16)
C33 0.0360(18) 0.038(2) 0.0327(18) -0.0026(16) 0.0024(15) -0.0059(16)
C34 0.0295(16) 0.0297(18) 0.0297(18) -0.0028(14) -0.0019(14) -0.0027(14)
C35 0.0294(16) 0.0300(18) 0.0294(17) -0.0018(14) 0.0001(14) -0.0069(15)
C36 0.0398(18) 0.034(2) 0.0324(18) -0.0002(16) -0.0005(15) 0.0030(15)
O6 0.0321(11) 0.0360(13) 0.0345(12) 0.0000(10) 0.0046(10) -0.0080(10)
C37 0.0346(18) 0.044(2) 0.038(2) -0.0036(16) 0.0057(15) -0.0058(16)
C38 0.0350(17) 0.045(2) 0.0293(18) 0.0068(16) 0.0055(15) 0.0044(15)
O7 0.0324(12) 0.0412(15) 0.0532(15) -0.0013(11) 0.0018(11) -0.0099(12)
C39 0.0331(18) 0.035(2) 0.055(2) -0.0057(16) -0.0023(16) 0.0022(17)
C40 0.0329(17) 0.037(2) 0.045(2) 0.0004(16) 0.0069(16) 0.0026(16)
N1 0.0258(13) 0.0373(17) 0.0329(15) -0.0023(12) 0.0046(12) 0.0016(12)
C41 0.0277(16) 0.037(2) 0.0329(19) 0.0026(15) 0.0038(14) 0.0028(15)
C42 0.0325(17) 0.045(2) 0.035(2) -0.0028(16) 0.0030(15) -0.0031(16)
C43 0.0419(19) 0.045(2) 0.0306(19) 0.0044(17) 0.0029(16) -0.0017(16)
C44 0.0332(18) 0.049(2) 0.036(2) 0.0038(17) 0.0050(15) 0.0055(17)
C45 0.0301(17) 0.050(2) 0.043(2) -0.0066(16) 0.0014(16) 0.0039(17)
C46 0.0329(18) 0.045(2) 0.0346(19) 0.0006(16) -0.0005(15) 0.0007(16)
C47 0.0374(19) 0.047(2) 0.057(3) 0.0109(18) 0.0050(18) 0.0151(19)
C48 0.049(2) 0.056(3) 0.069(3) 0.002(2) 0.003(2) 0.007(2)
C49 0.047(2) 0.048(2) 0.044(2) 0.0080(19) 0.0081(19) 0.009(2)
N2 0.065(2) 0.066(2) 0.043(2) 0.0099(18) 0.0178(18) 0.0090(18)
C50 0.054(2) 0.064(3) 0.043(2) -0.006(2) 0.001(2) 0.007(2)
N3 0.084(3) 0.075(3) 0.076(3) -0.030(2) -0.014(2) 0.010(2)
C51 0.053(2) 0.064(3) 0.067(3) -0.008(2) 0.019(2) 0.021(2)
N4 0.076(2) 0.081(3) 0.061(2) -0.029(2) 0.023(2) 0.003(2)
C52 0.054(2) 0.061(3) 0.084(3) -0.006(2) -0.003(2) -0.011(2)
Cl1 0.0621(6) 0.0577(7) 0.0781(8) -0.0087(5) -0.0155(6) 0.0040(6)
Cl2 0.0894(9) 0.0754(10) 0.1855(16) -0.0128(8) -0.0567(10) 0.0420(10)

loop_
_atom_type_symbol
_atom_type_description
_atom_type_scat_dispersion_real
_atom_type_scat_dispersion_imag
_atom_type_scat_source
C C 0.0033 0.0016 'International Tables Vol C Tables 4.2.6.8 and 6.1.1.4'
H H 0.0000 0.0000 'International Tables Vol C Tables 4.2.6.8 and 6.1.1.4'
N N 0.0061 0.0033 'International Tables Vol C Tables 4.2.6.8 and 6.1.1.4'
O O 0.0106 0.0060 'International Tables Vol C Tables 4.2.6.8 and 6.1.1.4'
Cl Cl 0.1484 0.1585 'International Tables Vol C Tables 4.2.6.8 and 6.1.1.4'

loop_
_geom_angle_atom_site_label_1
_geom_angle_atom_site_label_2
_geom_angle_atom_site_label_3
_geom_angle
C28 O1 C1 114.9(3)
O1 C1 C2 111.6(3)
O1 C1 H1A 109.3
C2 C1 H1A 109.3
O1 C1 H1B 109.3
C2 C1 H1B 109.3
H1A C1 H1B 108.0
O2 C2 C1 108.3(3)
O2 C2 H2A 110.0
C1 C2 H2A 110.0
O2 C2 H2B 110.0
C1 C2 H2B 110.0
H2A C2 H2B 108.4
C2 O2 C3 114.7(3)
O2 C3 C4 112.1(3)
O2 C3 H3A 109.2
C4 C3 H3A 109.2
O2 C3 H3B 109.2
C4 C3 H3B 109.2
H3A C3 H3B 107.9
O3 C4 C3 112.9(3)
O3 C4 H4A 109.0
C3 C4 H4A 109.0
O3 C4 H4B 109.0
C3 C4 H4B 109.0
H4A C4 H4B 107.8
C5 O3 C4 115.6(3)
O3 C5 C6 109.0(3)
O3 C5 H5A 109.9
C6 C5 H5A 109.9
O3 C5 H5B 109.9
C6 C5 H5B 109.9
H5A C5 H5B 108.3
O4 C6 C5 114.9(3)
O4 C6 H6A 108.5
C5 C6 H6A 108.5
O4 C6 H6B 108.5
C5 C6 H6B 108.5
H6A C6 H6B 107.5
C6 O4 C7 114.9(2)
O4 C7 C8 109.3(3)
O4 C7 H7A 109.8
C8 C7 H7A 109.8
O4 C7 H7B 109.8
C8 C7 H7B 109.8
H7A C7 H7B 108.3
O5 C8 C7 105.1(2)
O5 C8 H8A 110.7
C7 C8 H8A 110.7
O5 C8 H8B 110.7
C7 C8 H8B 110.7
H8A C8 H8B 108.8
C9 O5 C8 115.8(2)
O5 C9 C10 119.2(3)
O5 C9 C14 119.0(3)
C10 C9 C14 121.7(3)
C11 C10 C9 118.1(3)
C11 C10 C36 117.2(3)
C9 C10 C36 124.7(3)
C12 C11 C10 121.6(3)
C12 C11 H11 119.2
C10 C11 H11 119.2
C11 C12 C13 119.5(3)
C11 C12 H12 120.2
C13 C12 H12 120.2
C14 C13 C12 121.3(3)
C14 C13 H13 119.4
C12 C13 H13 119.4
C13 C14 C9 117.9(3)
C13 C14 C15 118.1(3)
C9 C14 C15 124.0(3)
C16 C15 C14 119.5(3)
C16 C15 H15A 107.4
C14 C15 H15A 107.4
C16 C15 H15B 107.4
C14 C15 H15B 107.4
H15A C15 H15B 107.0
C17 C16 C21 118.5(3)
C17 C16 C15 119.3(3)
C21 C16 C15 122.2(3)
C18 C17 C16 120.7(3)
C18 C17 H17 119.7
C16 C17 H17 119.7
C19 C18 C17 119.4(3)
C19 C18 H18 120.3
C17 C18 H18 120.3
C18 C19 C20 122.8(3)
C18 C19 H19 118.6
C20 C19 H19 118.6
C19 C20 C21 116.9(3)
C19 C20 C22 117.5(3)
C21 C20 C22 125.5(3)
O7 C21 C16 114.7(3)
O7 C21 C20 123.7(3)
C16 C21 C20 121.6(3)
C23 C22 C20 119.0(3)
C23 C22 H22A 107.6
C20 C22 H22A 107.6
C23 C22 H22B 107.6
C20 C22 H22B 107.6
H22A C22 H22B 107.0
C24 C23 C28 117.8(3)
C24 C23 C22 118.4(3)
C28 C23 C22 123.7(3)
C25 C24 C23 121.9(3)
C25 C24 H24 119.0
C23 C24 H24 119.0
C24 C25 C26 119.0(3)
C24 C25 H25 120.5
C26 C25 H25 120.5
C25 C26 C27 121.6(3)
C25 C26 H26 119.2
C27 C26 H26 119.2
C26 C27 C28 118.0(3)
C26 C27 C29 118.2(3)
C28 C27 C29 123.7(3)
O1 C28 C23 118.3(3)
O1 C28 C27 120.5(3)
C23 C28 C27 121.1(3)
C27 C29 C30 121.4(3)
C27 C29 H29A 107.0
C30 C29 H29A 107.0
C27 C29 H29B 107.0
C30 C29 H29B 107.0
H29A C29 H29B 106.7
C35 C30 C31 116.7(3)
C35 C30 C29 124.6(3)
C31 C30 C29 118.5(3)
C32 C31 C30 122.7(3)
C32 C31 H31 118.7
C30 C31 H31 118.7
C31 C32 C33 119.3(3)
C31 C32 H32 120.4
C33 C32 H32 120.4
C32 C33 C34 121.3(3)
C32 C33 H33 119.4
C34 C33 H33 119.4
C33 C34 C35 118.3(3)
C33 C34 C36 119.1(3)
C35 C34 C36 122.5(3)
O6 C35 C30 120.7(3)
O6 C35 C34 117.4(3)
C30 C35 C34 121.8(3)
C34 C36 C10 122.1(3)
C34 C36 H36A 106.8
C10 C36 H36A 106.8
C34 C36 H36B 106.8
C10 C36 H36B 106.8
H36A C36 H36B 106.6
C35 O6 C37 116.1(2)
O6 C37 C38 109.0(3)
O6 C37 H37A 109.9
C38 C37 H37A 109.9
O6 C37 H37B 109.9
C38 C37 H37B 109.9
H37A C37 H37B 108.3
N1 C38 C37 116.7(3)
N1 C38 H38A 108.1
C37 C38 H38A 108.1
N1 C38 H38B 108.1
C37 C38 H38B 108.1
H38A C38 H38B 107.3
C21 O7 C39 118.1(2)
O7 C39 C40 110.5(3)
O7 C39 H39A 109.5
C40 C39 H39A 109.5
O7 C39 H39B 109.5
C40 C39 H39B 109.5
H39A C39 H39B 108.1
N1 C40 C39 109.6(3)
N1 C40 H40A 109.8
C39 C40 H40A 109.8
N1 C40 H40B 109.8
C39 C40 H40B 109.8
H40A C40 H40B 108.2
C41 N1 C38 120.8(2)
C41 N1 C40 121.7(3)
C38 N1 C40 117.3(2)
N1 C41 C46 120.5(3)
N1 C41 C42 122.8(3)
C46 C41 C42 116.7(3)
C43 C42 C41 121.2(3)
C43 C42 H42 119.4
C41 C42 H42 119.4
C42 C43 C44 122.3(3)
C42 C43 H43 118.8
C44 C43 H43 118.8
C43 C44 C45 116.6(3)
C43 C44 C47 120.0(3)
C45 C44 C47 123.3(3)
C46 C45 C44 121.4(3)
C46 C45 H45 119.3
C44 C45 H45 119.3
C45 C46 C41 121.7(3)
C45 C46 H46 119.2
C41 C46 H46 119.2
C48 C47 C44 129.9(4)
C48 C47 C49 114.0(3)
C44 C47 C49 116.0(3)
C47 C48 C50 123.6(4)
C47 C48 C51 119.7(4)
C50 C48 C51 116.7(4)
N2 C49 C47 177.6(4)
N3 C50 C48 174.9(5)
N4 C51 C48 175.6(5)
Cl2 C52 Cl1 112.3(2)
Cl2 C52 H52A 109.1
Cl1 C52 H52A 109.1
Cl2 C52 H52B 109.1
Cl1 C52 H52B 109.1
H52A C52 H52B 107.9

loop_
_geom_bond_atom_site_label_1
_geom_bond_atom_site_label_2
_geom_bond_distance
O1 C28 1.382(3)
O1 C1 1.410(4)
C1 C2 1.468(5)
C1 H1A 0.9900
C1 H1B 0.9900
C2 O2 1.406(4)
C2 H2A 0.9900
C2 H2B 0.9900
O2 C3 1.419(4)
C3 C4 1.498(5)
C3 H3A 0.9900
C3 H3B 0.9900
C4 O3 1.426(4)
C4 H4A 0.9900
C4 H4B 0.9900
O3 C5 1.414(4)
C5 C6 1.489(5)
C5 H5A 0.9900
C5 H5B 0.9900
C6 O4 1.424(4)
C6 H6A 0.9900
C6 H6B 0.9900
O4 C7 1.425(3)
C7 C8 1.506(4)
C7 H7A 0.9900
C7 H7B 0.9900
C8 O5 1.425(3)
C8 H8A 0.9900
C8 H8B 0.9900
O5 C9 1.380(3)
C9 C10 1.397(4)
C9 C14 1.404(4)
C10 C11 1.385(4)
C10 C36 1.517(4)
C11 C12 1.377(4)
C11 H11 0.9500
C12 C13 1.388(5)
C12 H12 0.9500
C13 C14 1.386(4)
C13 H13 0.9500
C14 C15 1.520(4)
C15 C16 1.508(4)
C15 H15A 0.9900
C15 H15B 0.9900
C16 C17 1.393(4)
C16 C21 1.398(4)
C17 C18 1.385(5)
C17 H17 0.9500
C18 C19 1.366(5)
C18 H18 0.9500
C19 C20 1.389(4)
C19 H19 0.9500
C20 C21 1.404(4)
C20 C22 1.524(4)
C21 O7 1.386(3)
C22 C23 1.514(4)
C22 H22A 0.9900
C22 H22B 0.9900
C23 C24 1.391(4)
C23 C28 1.398(4)
C24 C25 1.373(5)
C24 H24 0.9500
C25 C26 1.381(5)
C25 H25 0.9500
C26 C27 1.388(4)
C26 H26 0.9500
C27 C28 1.401(4)
C27 C29 1.512(4)
C29 C30 1.514(4)
C29 H29A 0.9900
C29 H29B 0.9900
C30 C35 1.394(4)
C30 C31 1.399(4)
C31 C32 1.367(4)
C31 H31 0.9500
C32 C33 1.372(4)
C32 H32 0.9500
C33 C34 1.387(4)
C33 H33 0.9500
C34 C35 1.401(4)
C34 C36 1.505(4)
C35 O6 1.389(3)
C36 H36A 0.9900
C36 H36B 0.9900
O6 C37 1.421(3)
C37 C38 1.515(4)
C37 H37A 0.9900
C37 H37B 0.9900
C38 N1 1.466(4)
C38 H38A 0.9900
C38 H38B 0.9900
O7 C39 1.422(3)
C39 C40 1.514(4)
C39 H39A 0.9900
C39 H39B 0.9900
C40 N1 1.467(4)
C40 H40A 0.9900
C40 H40B 0.9900
N1 C41 1.358(4)
C41 C46 1.413(4)
C41 C42 1.415(4)
C42 C43 1.360(4)
C42 H42 0.9500
C43 C44 1.405(4)
C43 H43 0.9500
C44 C45 1.412(4)
C44 C47 1.443(5)
C45 C46 1.365(4)
C45 H45 0.9500
C46 H46 0.9500
C47 C48 1.329(5)
C47 C49 1.515(5)
C48 C50 1.408(6)
C48 C51 1.464(5)
C49 N2 1.127(4)
C50 N3 1.144(5)
C51 N4 1.129(4)
C52 Cl2 1.738(4)
C52 Cl1 1.746(4)
C52 H52A 0.9900
C52 H52B 0.9900

loop_
_geom_hbond_atom_site_label_D
_geom_hbond_atom_site_label_H
_geom_hbond_atom_site_label_A
_geom_hbond_site_symmetry_A
_geom_hbond_distance_DH
_geom_hbond_distance_HA
_geom_hbond_distance_DA
_geom_hbond_angle_DHA
_geom_hbond_publ_flag
C22 H22A O7 3_666 0.99 2.56 3.517(4) 164 y
C39 H39A O6 1_555 0.99 2.27 3.116(4) 143 y
C46 H46 Cl1 1_555 0.95 2.83 3.738(4) 161 y
C52 H52B O3 1_655 0.99 2.28 3.127(5) 143 y
C52 H52B O4 1_655 0.99 2.44 3.267(5) 140 y
C7 H7A Cg4 1_555 0.99 2.67 3.544(3) 147 y
C7 H7B Cg2 1_555 0.99 3.00 3.827(4) 142 y
C11 H11 Cg4 2_646 0.95 2.70 3.615(3) 161 y
C40 H40A Cg1 1_555 0.99 2.72 3.630(4) 153 y
C42 H42 Cg2 3_666 0.95 2.88 3.653(4) 139 y
C52 H52A Cg1 2_656 0.99 2.80 3.790(5) 176 y

loop_
_geom_torsion_atom_site_label_1
_geom_torsion_atom_site_label_2
_geom_torsion_atom_site_label_3
_geom_torsion_atom_site_label_4
_geom_torsion
C28 O1 C1 C2 150.1(3)
O1 C1 C2 O2 165.7(3)
C1 C2 O2 C3 -177.8(3)
C2 O2 C3 C4 106.5(3)
O2 C3 C4 O3 -69.1(4)
C3 C4 O3 C5 101.0(3)
C4 O3 C5 C6 172.8(3)
O3 C5 C6 O4 59.0(4)
C5 C6 O4 C7 69.8(4)
C6 O4 C7 C8 121.0(3)
O4 C7 C8 O5 175.1(2)
C7 C8 O5 C9 175.7(2)
C8 O5 C9 C10 -89.2(3)
C8 O5 C9 C14 95.8(3)
O5 C9 C10 C11 -175.3(3)
C14 C9 C10 C11 -0.4(4)
O5 C9 C10 C36 6.4(4)
C14 C9 C10 C36 -178.8(3)
C9 C10 C11 C12 0.1(5)
C36 C10 C11 C12 178.5(3)
C10 C11 C12 C13 -0.4(5)
C11 C12 C13 C14 1.1(5)
C12 C13 C14 C9 -1.4(5)
C12 C13 C14 C15 -178.8(3)
O5 C9 C14 C13 176.0(3)
C10 C9 C14 C13 1.1(5)
O5 C9 C14 C15 -6.8(4)
C10 C9 C14 C15 178.3(3)
C13 C14 C15 C16 -148.4(3)
C9 C14 C15 C16 34.3(5)
C14 C15 C16 C17 -119.8(3)
C14 C15 C16 C21 61.7(4)
C21 C16 C17 C18 -1.6(5)
C15 C16 C17 C18 179.8(3)
C16 C17 C18 C19 -0.3(5)
C17 C18 C19 C20 0.3(5)
C18 C19 C20 C21 1.7(5)
C18 C19 C20 C22 179.6(3)
C17 C16 C21 O7 -173.6(3)
C15 C16 C21 O7 4.9(4)
C17 C16 C21 C20 3.7(5)
C15 C16 C21 C20 -177.8(3)
C19 C20 C21 O7 173.4(3)
C22 C20 C21 O7 -4.3(5)
C19 C20 C21 C16 -3.7(5)
C22 C20 C21 C16 178.5(3)
C19 C20 C22 C23 111.5(4)
C21 C20 C22 C23 -70.8(4)
C20 C22 C23 C24 141.0(3)
C20 C22 C23 C28 -36.5(5)
C28 C23 C24 C25 2.9(5)
C22 C23 C24 C25 -174.7(3)
C23 C24 C25 C26 2.9(5)
C24 C25 C26 C27 -3.6(5)
C25 C26 C27 C28 -1.6(5)
C25 C26 C27 C29 -179.8(3)
C1 O1 C28 C23 -113.6(4)
C1 O1 C28 C27 69.6(4)
C24 C23 C28 O1 175.0(3)
C22 C23 C28 O1 -7.5(5)
C24 C23 C28 C27 -8.3(5)
C22 C23 C28 C27 169.2(3)
C26 C27 C28 O1 -175.7(3)
C29 C27 C28 O1 2.4(5)
C26 C27 C28 C23 7.7(5)
C29 C27 C28 C23 -174.2(3)
C26 C27 C29 C30 -131.7(3)
C28 C27 C29 C30 50.1(5)
C27 C29 C30 C35 47.1(5)
C27 C29 C30 C31 -139.1(3)
C35 C30 C31 C32 2.1(4)
C29 C30 C31 C32 -172.2(3)
C30 C31 C32 C33 -0.9(5)
C31 C32 C33 C34 -0.9(5)
C32 C33 C34 C35 1.3(4)
C32 C33 C34 C36 177.7(3)
C31 C30 C35 O6 175.2(3)
C29 C30 C35 O6 -10.9(4)
C31 C30 C35 C34 -1.6(4)
C29 C30 C35 C34 172.3(3)
C33 C34 C35 O6 -176.9(2)
C36 C34 C35 O6 6.9(4)
C33 C34 C35 C30 0.0(4)
C36 C34 C35 C30 -176.3(3)
C33 C34 C36 C10 129.1(3)
C35 C34 C36 C10 -54.7(4)
C11 C10 C36 C34 154.3(3)
C9 C10 C36 C34 -27.4(5)
C30 C35 O6 C37 91.5(3)
C34 C35 O6 C37 -91.6(3)
C35 O6 C37 C38 152.0(3)
O6 C37 C38 N1 65.0(3)
C16 C21 O7 C39 -121.7(3)
C20 C21 O7 C39 61.0(4)
C21 O7 C39 C40 151.5(3)
O7 C39 C40 N1 -179.0(3)
C37 C38 N1 C41 78.1(4)
C37 C38 N1 C40 -98.0(3)
C39 C40 N1 C41 -78.1(4)
C39 C40 N1 C38 97.8(3)
C38 N1 C41 C46 -2.2(4)
C40 N1 C41 C46 173.7(3)
C38 N1 C41 C42 176.8(3)
C40 N1 C41 C42 -7.4(4)
N1 C41 C42 C43 179.8(3)
C46 C41 C42 C43 -1.2(5)
C41 C42 C43 C44 -1.3(5)
C42 C43 C44 C45 2.5(5)
C42 C43 C44 C47 -178.0(3)
C43 C44 C45 C46 -1.1(5)
C47 C44 C45 C46 179.4(3)
C44 C45 C46 C41 -1.4(5)
N1 C41 C46 C45 -178.4(3)
C42 C41 C46 C45 2.5(5)
C43 C44 C47 C48 166.8(4)
C45 C44 C47 C48 -13.7(6)
C43 C44 C47 C49 -12.3(5)
C45 C44 C47 C49 167.2(3)
C44 C47 C48 C50 -8.9(6)
C49 C47 C48 C50 170.3(4)
C44 C47 C48 C51 171.8(3)
C49 C47 C48 C51 -9.0(5)

_cod_database_fobs_code 1550462
